data_2225910
loop_
_publ_author_name
'Trofymchuk, Oleksandra S.'
'Pavlova, Svetlana V.'
'Bon, Vladimir'
'Boyko, Alexander N.'
'Pekhnyo, Vasily'

_publ_section_title
;
 2-Hydroxyamino-2-oxoacetohydrazide
;
_journal_coeditor_code JH2142
_journal_issue 5
_journal_name_full 'Acta Crystallographica Section E'
_journal_page_first o1058
_journal_paper_doi 10.1107/S1600536810012341
_journal_volume 66
_journal_year 2010
_chemical_formula_iupac 'C2 H5 N3 O3'
_chemical_formula_moiety 'C2 H5 N3 O3'
_chemical_formula_sum 'C2 H5 N3 O3'
_chemical_formula_weight 119.09
_chemical_name_systematic
;
2-Hydroxyamino-2-oxoacetohydrazide
;
_space_group_IT_number 9
_symmetry_cell_setting monoclinic
_symmetry_space_group_name_Hall 'C -2yc'
_symmetry_space_group_name_H-M 'C 1 c 1'
_atom_sites_solution_hydrogens geom
_atom_sites_solution_primary direct
_atom_sites_solution_secondary difmap
_audit_creation_method SHELXL-97
_cell_angle_alpha 90.00
_cell_angle_beta 95.598(5)
_cell_angle_gamma 90.00
_cell_formula_units_Z 4
_cell_length_a 9.3968(7)
_cell_length_b 3.6728(2)
_cell_length_c 12.7510(8)
_cell_measurement_reflns_used 1149
_cell_measurement_temperature 77(2)
_cell_measurement_theta_max 26.49
_cell_measurement_theta_min 3.21
_cell_volume 437.97(5)
_computing_cell_refinement 'SAINT (Bruker, 2007)'
_computing_data_collection 'APEX2 (Bruker, 2007)'
_computing_data_reduction 'SAINT (Bruker, 2007)'
_computing_molecular_graphics 'ORTEP-3 for Windows (Farrugia, 1999)'
_computing_publication_material 'SHELXL-97 (Sheldrick, 2008)'
_computing_structure_refinement 'SHELXL-97 (Sheldrick, 2008)'
_computing_structure_solution 'SHELXS-97 (Sheldrick, 2008)'
_diffrn_ambient_temperature 77(2)
_diffrn_detector_area_resol_mean 9
_diffrn_measured_fraction_theta_full 0.982
_diffrn_measured_fraction_theta_max 0.982
_diffrn_measurement_device '95mm CCD camera on \k-goniostat'
_diffrn_measurement_device_type 'Bruker APEXII'
_diffrn_measurement_method '\f scans and \w scans with \k offset'
_diffrn_radiation_monochromator 'horizontally mounted graphite crystal'
_diffrn_radiation_source 'fine-focus sealed tube'
_diffrn_radiation_type MoK\a
_diffrn_radiation_wavelength 0.71073
_diffrn_reflns_av_R_equivalents 0.0214
_diffrn_reflns_av_sigmaI/netI 0.0252
_diffrn_reflns_limit_h_max 11
_diffrn_reflns_limit_h_min -10
_diffrn_reflns_limit_k_max 4
_diffrn_reflns_limit_k_min -4
_diffrn_reflns_limit_l_max 15
_diffrn_reflns_limit_l_min -15
_diffrn_reflns_number 1149
_diffrn_reflns_theta_full 26.49
_diffrn_reflns_theta_max 26.49
_diffrn_reflns_theta_min 3.21
_exptl_absorpt_coefficient_mu 0.167
_exptl_absorpt_correction_T_max 0.9884
_exptl_absorpt_correction_T_min 0.9803
_exptl_absorpt_correction_type multi-scan
_exptl_absorpt_process_details '(SADABS; Sheldrick, 2008)'
_exptl_crystal_colour colourless
_exptl_crystal_density_diffrn 1.806
_exptl_crystal_density_method 'not measured'
_exptl_crystal_description block
_exptl_crystal_F_000 248
_exptl_crystal_size_max 0.12
_exptl_crystal_size_mid 0.10
_exptl_crystal_size_min 0.07
_refine_diff_density_max 0.189
_refine_diff_density_min -0.202
_refine_ls_extinction_method none
_refine_ls_goodness_of_fit_ref 1.063
_refine_ls_hydrogen_treatment constr
_refine_ls_matrix_type full
_refine_ls_number_parameters 74
_refine_ls_number_reflns 445
_refine_ls_number_restraints 3
_refine_ls_restrained_S_all 1.059
_refine_ls_R_factor_all 0.0376
_refine_ls_R_factor_gt 0.0321
_refine_ls_shift/su_max 0.000
_refine_ls_shift/su_mean 0.000
_refine_ls_structure_factor_coef Fsqd
_refine_ls_weighting_details 'calc w=1/[\s^2^(Fo^2^)+(0.0363P)^2^+0.3945P] where P=(Fo^2^+2Fc^2^)/3'
_refine_ls_weighting_scheme calc
_refine_ls_wR_factor_gt 0.0736
_refine_ls_wR_factor_ref 0.0766
_reflns_number_gt 404
_reflns_number_total 445
_reflns_threshold_expression >2\s(I)
_cod_data_source_file jh2142.cif
_cod_data_source_block I
_cod_original_sg_symbol_H-M 'C c'
_cod_database_code 2225910
_cod_database_fobs_code 2225910

loop_
_symmetry_equiv_pos_as_xyz
'x, y, z'
'x, -y, z+1/2'
'x+1/2, y+1/2, z'
'x+1/2, -y+1/2, z+1/2'

loop_
_atom_site_type_symbol
_atom_site_label
_atom_site_fract_x
_atom_site_fract_y
_atom_site_fract_z
_atom_site_U_iso_or_equiv
_atom_site_adp_type
_atom_site_calc_flag
_atom_site_refinement_flags
_atom_site_occupancy
_atom_site_disorder_assembly
_atom_site_disorder_group
C C1 0.4570(5) 0.6710(10) 0.8492(3) 0.0187(10) Uani d . 1 . .
C C2 0.4385(4) 0.8528(9) 0.7408(3) 0.0149(9) Uani d . 1 . .
N N1 0.3439(4) 0.7171(8) 0.9018(3) 0.0185(8) Uani d D 1 . .
H H1N1 0.2695 0.8396 0.8732 0.022 Uiso calc RD 1 . .
N N2 0.5546(4) 0.8238(9) 0.6907(3) 0.0199(8) Uani d . 1 . .
H H1N2 0.6295 0.7036 0.7194 0.024 Uiso calc R 1 . .
N N3 0.5578(4) 0.9881(9) 0.5899(3) 0.0215(9) Uani d . 1 . .
H H1N3 0.6479 1.0696 0.5880 0.032 Uiso d R 1 . .
H H2N3 0.5534 0.8113 0.5371 0.032 Uiso d R 1 . .
O O1 0.3428(3) 0.5725(8) 1.0016(2) 0.0249(8) Uani d . 1 . .
H H1O1 0.4139 0.6969 1.0456 0.037 Uiso d R 1 . .
O O2 0.5674(3) 0.5033(7) 0.8820(2) 0.0236(8) Uani d . 1 . .
O O3 0.3288(3) 1.0094(7) 0.7077(2) 0.0248(9) Uani d . 1 . .

loop_
_atom_site_aniso_label
_atom_site_aniso_U_11
_atom_site_aniso_U_22
_atom_site_aniso_U_33
_atom_site_aniso_U_12
_atom_site_aniso_U_13
_atom_site_aniso_U_23
C1 0.016(3) 0.0199(18) 0.020(2) 0.0004(15) 0.0007(17) -0.0040(15)
C2 0.016(2) 0.0162(16) 0.013(2) 0.0003(14) 0.0037(17) -0.0026(14)
N1 0.0142(17) 0.0252(17) 0.0162(19) 0.0030(13) 0.0019(14) 0.0015(14)
N2 0.0194(19) 0.0256(16) 0.015(2) 0.0059(14) 0.0050(14) 0.0019(14)
N3 0.020(2) 0.0287(16) 0.017(2) 0.0034(13) 0.0093(15) 0.0020(14)
O1 0.0266(19) 0.0337(15) 0.0150(17) -0.0005(13) 0.0048(13) 0.0048(14)
O2 0.018(2) 0.0294(17) 0.024(2) 0.0081(12) 0.0057(16) 0.0060(12)
O3 0.020(2) 0.0373(18) 0.0173(19) 0.0095(12) 0.0025(16) 0.0031(12)

loop_
_atom_type_symbol
_atom_type_description
_atom_type_scat_dispersion_real
_atom_type_scat_dispersion_imag
_atom_type_scat_source
C C 0.0033 0.0000 'International Tables Vol C Tables 4.2.6.8 and 6.1.1.4'
H H 0.0000 0.0000 'International Tables Vol C Tables 4.2.6.8 and 6.1.1.4'
N N 0.0061 0.0000 'International Tables Vol C Tables 4.2.6.8 and 6.1.1.4'
O O 0.0106 0.0000 'International Tables Vol C Tables 4.2.6.8 and 6.1.1.4'

loop_
_geom_angle_atom_site_label_1
_geom_angle_atom_site_label_2
_geom_angle_atom_site_label_3
_geom_angle_site_symmetry_1
_geom_angle_site_symmetry_3
_geom_angle
_geom_angle_publ_flag
O2 C1 N1 . . 125.4(4) ?
O2 C1 C2 . . 122.5(3) ?
N1 C1 C2 . . 112.1(3) ?
O3 C2 N2 . . 125.5(4) ?
O3 C2 C1 . . 122.4(3) ?
N2 C2 C1 . . 112.1(3) ?
C1 N1 O1 . . 119.8(4) ?
C1 N1 H1N1 . . 120.1 ?
O1 N1 H1N1 . . 120.1 ?
C2 N2 N3 . . 119.6(4) ?
C2 N2 H1N2 . . 120.2 ?
N3 N2 H1N2 . . 120.2 ?
N2 N3 H1N3 . . 105.5 ?
N2 N3 H2N3 . . 110.6 ?
H1N3 N3 H2N3 . . 100.8 ?
N1 O1 H1O1 . . 107.0 ?

loop_
_geom_bond_atom_site_label_1
_geom_bond_atom_site_label_2
_geom_bond_site_symmetry_2
_geom_bond_distance
_geom_bond_publ_flag
C1 O2 . 1.243(6) ?
C1 N1 . 1.322(4) ?
C1 C2 . 1.530(4) ?
C2 O3 . 1.220(5) ?
C2 N2 . 1.321(4) ?
N1 O1 . 1.380(5) ?
N1 H1N1 . 0.8800 ?
N2 N3 . 1.422(6) ?
N2 H1N2 . 0.8800 ?
N3 H1N3 . 0.9009 ?
N3 H2N3 . 0.9332 ?
O1 H1O1 . 0.9468 ?

loop_
_geom_hbond_atom_site_label_D
_geom_hbond_atom_site_label_H
_geom_hbond_atom_site_label_A
_geom_hbond_site_symmetry_A
_geom_hbond_distance_DH
_geom_hbond_distance_HA
_geom_hbond_distance_DA
_geom_hbond_angle_DHA
N2 H1N2 O3 3_545 0.88 2.02 2.813(5) 148.7
O1 H1O1 N3 2_575 0.95 1.83 2.740(4) 161.3
O1 H1O1 N3 2_575 0.95 1.83 2.740(4) 161.3
N3 H1N3 O1 4_564 0.90 2.29 3.013(3) 137.4
N3 H2N3 O1 2_564 0.93 2.44 3.024(4) 121.0

loop_
_geom_torsion_atom_site_label_1
_geom_torsion_atom_site_label_2
_geom_torsion_atom_site_label_3
_geom_torsion_atom_site_label_4
_geom_torsion_site_symmetry_1
_geom_torsion_site_symmetry_2
_geom_torsion_site_symmetry_3
_geom_torsion_site_symmetry_4
_geom_torsion
_geom_torsion_publ_flag
O2 C1 C2 O3 . . . . 178.1(5) ?
N1 C1 C2 O3 . . . . -2.3(4) ?
O2 C1 C2 N2 . . . . -3.1(4) ?
N1 C1 C2 N2 . . . . 176.5(4) ?
O2 C1 N1 O1 . . . . 0.0(6) ?
C2 C1 N1 O1 . . . . -179.6(3) ?
O3 C2 N2 N3 . . . . 0.8(6) ?
C1 C2 N2 N3 . . . . -178.0(3) ?

loop_
_cod_related_entry_id
_cod_related_entry_database
_cod_related_entry_code
1 ChemSpider 24744823
